data_2242573
loop_
_publ_author_name
'Gulotty, Eva M.'
'Staples, Richard J.'
'Biros, Shannon M.'
'Gaspar, Peter P.'
'Rath, Nigam P.'
'Winchester, William R.'

_publ_section_title
;
 Crystal structures of
 2-bromo-1,1,1,3,3,3-hexamethyl-2-(trimethylsilyl)trisilane and
 2-bromo-1,1,1,3,3,3-hexaisopropyl-2-(triisopropylsilyl)trisilane
;
_journal_issue 8
_journal_name_full 'Acta Crystallographica Section E'
_journal_page_first 1142
_journal_page_last 1146
_journal_paper_doi 10.1107/S2056989018009696
_journal_volume 74
_journal_year 2018
_chemical_formula_iupac 'C9 H27 Br1 Si4'
_chemical_formula_moiety 'C9 H27 Br1 Si4'
_chemical_formula_sum 'C9 H27 Br Si4'
_chemical_formula_weight 327.57
_chemical_name_systematic
;
2-Bromo-1,1,1,3,3,3-hexamethyl-2-(trimethylsilyl)trisilane
;
_space_group_crystal_system cubic
_space_group_IT_number 205
_space_group_name_Hall '-P 2ac 2ab 3'
_space_group_name_H-M_alt 'P a -3'
_symmetry_space_group_name_Hall '-P 2ac 2ab 3'
_symmetry_space_group_name_H-M 'P a -3'
_atom_sites_solution_hydrogens geom
_atom_sites_solution_primary direct
_atom_sites_solution_secondary difmap
_audit_creation_method
;
Olex2 1.2
(compiled 2017.03.28 svn.r3405 for OlexSys, GUI svn.r5337)
;
_cell_angle_alpha 90
_cell_angle_beta 90
_cell_angle_gamma 90
_cell_formula_units_Z 8
_cell_length_a 15.6497(19)
_cell_length_b 15.6497(19)
_cell_length_c 15.6497(19)
_cell_measurement_reflns_used 3863
_cell_measurement_temperature 173(2)
_cell_measurement_theta_max 25.254
_cell_measurement_theta_min 2.254
_cell_volume 3832.8(8)
_computing_cell_refinement
;
SAINT (Bruker, 2014)
;
_computing_data_collection
;
APEX2 (Bruker, 2014)
;
_computing_data_reduction
;
SAINT (Bruker, 2014)
;
_computing_molecular_graphics
;
<i>OLEX2</i> (Dolomanov <i>et al.</i>,  2009; Bourhis <i>et al.</i>,
2015)
;
_computing_publication_material
;
CrystalMaker (Palmer, 2007)
;
_computing_structure_refinement
;
SHELXL2017 (Sheldrick, 2015b)
;
_computing_structure_solution
;
SHELXS97 (Sheldrick, 2008)
;
_diffrn_ambient_temperature 173.15
_diffrn_measured_fraction_theta_full 1.000
_diffrn_measured_fraction_theta_max 1.000
_diffrn_measurement_device_type 'Bruker APEXII CCD'
_diffrn_measurement_method '\f and \w scans'
_diffrn_radiation_type MoK\a
_diffrn_radiation_wavelength 0.71073
_diffrn_reflns_av_R_equivalents 0.0457
_diffrn_reflns_limit_h_max 16
_diffrn_reflns_limit_h_min -18
_diffrn_reflns_limit_k_max 17
_diffrn_reflns_limit_k_min -18
_diffrn_reflns_limit_l_max 18
_diffrn_reflns_limit_l_min -15
_diffrn_reflns_number 11038
_diffrn_reflns_theta_full 25.242
_diffrn_reflns_theta_max 25.292
_diffrn_reflns_theta_min 2.254
_diffrn_standards_number 0
_exptl_absorpt_coefficient_mu 2.371
_exptl_absorpt_correction_T_max 0.7452
_exptl_absorpt_correction_T_min 0.5714
_exptl_absorpt_correction_type multi-scan
_exptl_absorpt_process_details
;
(SADABS; Bruker, 2014)
;
_exptl_crystal_colour colourless
_exptl_crystal_density_diffrn 1.135
_exptl_crystal_description block
_exptl_crystal_F_000 1376
_exptl_crystal_size_max 0.453
_exptl_crystal_size_mid 0.243
_exptl_crystal_size_min 0.144
_refine_diff_density_max 0.309
_refine_diff_density_min -0.159
_refine_ls_extinction_method none
_refine_ls_goodness_of_fit_ref 1.050
_refine_ls_hydrogen_treatment constr
_refine_ls_matrix_type full
_refine_ls_number_parameters 46
_refine_ls_number_reflns 1174
_refine_ls_number_restraints 0
_refine_ls_restrained_S_all 1.050
_refine_ls_R_factor_all 0.0405
_refine_ls_R_factor_gt 0.0284
_refine_ls_shift/su_max 0.002
_refine_ls_shift/su_mean 0.000
_refine_ls_structure_factor_coef Fsqd
_refine_ls_weighting_details 'w=1/[\s^2^(Fo^2^)+(0.0349P)^2^+1.4333P] where P=(Fo^2^+2Fc^2^)/3'
_refine_ls_weighting_scheme calc
_refine_ls_wR_factor_gt 0.0683
_refine_ls_wR_factor_ref 0.0748
_reflns_number_gt 953
_reflns_number_total 1174
_reflns_threshold_expression 'I > 2\s(I)'
_cod_data_source_file su5451sup1.cif
_cod_data_source_block I
_cod_original_cell_volume 3832.8(14)
_cod_database_code 2242573
_shelx_space_group_comment
;
The symmetry employed for this shelxl refinement is uniquely defined
by the following loop, which should always be used as a source of
symmetry information in preference to the above space-group names.
They are only intended as comments.
;
_shelx_estimated_absorpt_t_min 0.413
_shelx_estimated_absorpt_t_max 0.726
_shelxl_version_number 2.014

loop_
_space_group_symop_operation_xyz
'x, y, z'
'z, x, y'
'y, z, x'
'-y+1/2, -z, x+1/2'
'z+1/2, -x+1/2, -y'
'-y, z+1/2, -x+1/2'
'-z+1/2, -x, y+1/2'
'-z, x+1/2, -y+1/2'
'y+1/2, -z+1/2, -x'
'-x+1/2, -y, z+1/2'
'x+1/2, -y+1/2, -z'
'-x, y+1/2, -z+1/2'
'-x, -y, -z'
'-z, -x, -y'
'-y, -z, -x'
'y-1/2, z, -x-1/2'
'-z-1/2, x-1/2, y'
'y, -z-1/2, x-1/2'
'z-1/2, x, -y-1/2'
'z, -x-1/2, y-1/2'
'-y-1/2, z-1/2, x'
'x-1/2, y, -z-1/2'
'-x-1/2, y-1/2, z'
'x, -y-1/2, z-1/2'

loop_
_atom_site_type_symbol
_atom_site_label
_atom_site_fract_x
_atom_site_fract_y
_atom_site_fract_z
_atom_site_U_iso_or_equiv
_atom_site_adp_type
_atom_site_calc_flag
_atom_site_occupancy
Br Br1 0.74011(2) 0.74011(2) 0.74011(2) 0.04337(17) Uani d 1
Si Si1 0.65529(4) 0.65529(4) 0.65529(4) 0.0327(3) Uani d 1
Si Si2 0.69238(5) 0.51472(4) 0.69229(5) 0.0473(2) Uani d 1
C C1 0.6249(2) 0.43945(18) 0.6286(2) 0.0734(10) Uani d 1
H H1A 0.6331 0.4506 0.5675 0.110 Uiso calc 1
H H1B 0.5646 0.4478 0.6434 0.110 Uiso calc 1
H H1C 0.6415 0.3805 0.6414 0.110 Uiso calc 1
C C2 0.8079(2) 0.49575(19) 0.6707(3) 0.0943(14) Uani d 1
H H2A 0.8227 0.4370 0.6866 0.141 Uiso calc 1
H H2B 0.8422 0.5358 0.7044 0.141 Uiso calc 1
H H2C 0.8194 0.5044 0.6098 0.141 Uiso calc 1
C C3 0.6752(3) 0.49746(19) 0.8090(2) 0.0953(13) Uani d 1
H H3A 0.6142 0.5032 0.8222 0.143 Uiso calc 1
H H3B 0.7076 0.5401 0.8414 0.143 Uiso calc 1
H H3C 0.6946 0.4401 0.8247 0.143 Uiso calc 1

loop_
_atom_site_aniso_label
_atom_site_aniso_U_11
_atom_site_aniso_U_22
_atom_site_aniso_U_33
_atom_site_aniso_U_12
_atom_site_aniso_U_13
_atom_site_aniso_U_23
Br1 0.04337(17) 0.04337(17) 0.04337(17) -0.00621(10) -0.00621(10) -0.00621(10)
Si1 0.0327(3) 0.0327(3) 0.0327(3) -0.0008(3) -0.0008(3) -0.0008(3)
Si2 0.0529(5) 0.0317(4) 0.0573(5) -0.0013(3) -0.0106(4) 0.0008(3)
C1 0.087(2) 0.0426(16) 0.091(2) -0.0092(16) -0.0304(19) -0.0051(16)
C2 0.056(2) 0.0494(19) 0.178(4) 0.0145(16) -0.007(2) 0.001(2)
C3 0.168(4) 0.052(2) 0.066(2) 0.006(2) -0.019(2) 0.0183(17)

loop_
_atom_type_symbol
_atom_type_description
_atom_type_scat_dispersion_real
_atom_type_scat_dispersion_imag
_atom_type_scat_source
C C 0.0033 0.0016 'International Tables Vol C Tables 4.2.6.8 and 6.1.1.4'
H H 0.0000 0.0000 'International Tables Vol C Tables 4.2.6.8 and 6.1.1.4'
Br Br -0.2901 2.4595 'International Tables Vol C Tables 4.2.6.8 and 6.1.1.4'
Si Si 0.0817 0.0704 'International Tables Vol C Tables 4.2.6.8 and 6.1.1.4'

loop_
_geom_angle_atom_site_label_1
_geom_angle_atom_site_label_2
_geom_angle_atom_site_label_3
_geom_angle_site_symmetry_1
_geom_angle_site_symmetry_3
_geom_angle
Br1 Si1 Si2 . . 104.83(3)
Br1 Si1 Si2 . 2 104.83(3)
Br1 Si1 Si2 . 3 104.83(3)
Si2 Si1 Si2 . 2 113.69(2)
Si2 Si1 Si2 . 3 113.69(3)
Si2 Si1 Si2 3 2 113.69(2)
C1 Si2 Si1 . . 108.61(10)
C2 Si2 Si1 . . 110.16(11)
C2 Si2 C1 . . 110.55(17)
C2 Si2 C3 . . 107.12(19)
C3 Si2 Si1 . . 109.96(10)
C3 Si2 C1 . . 110.45(16)

loop_
_geom_bond_atom_site_label_1
_geom_bond_atom_site_label_2
_geom_bond_site_symmetry_2
_geom_bond_distance
Br1 Si1 . 2.2990(12)
Si1 Si2 3 2.3478(8)
Si1 Si2 . 2.3477(8)
Si1 Si2 2 2.3478(8)
Si2 C1 . 1.870(3)
Si2 C2 . 1.862(3)
Si2 C3 . 1.866(3)

_cod_database_fobs_code 2242573
